data_4337257
loop_
_publ_author_name
'Reger, Daniel L.'
'Pascui, Andrea E.'
'Foley, Elizabeth A.'
'Smith, Mark D.'
'Jezierska, Julia'
'Ozarowski, Andrew'

_publ_section_title
;
 Dinuclear Metallacycles with Single M-O(H)-M Bridges [M = Fe(II), Co(II),
 Ni(II), Cu(II)]: Effects of Large Bridging Angles on Structure and
 Antiferromagnetic Superexchange Interactions.
;
_journal_issue 4
_journal_name_full 'Inorganic chemistry'
_journal_page_first 1975
_journal_page_last 1988
_journal_paper_doi 10.1021/ic4017905
_journal_volume 53
_journal_year 2014
_chemical_formula_moiety 'C56 H69 Co2 N16 O1, 3(Cl O4)'
_chemical_formula_sum 'C56 H69 Cl3 Co2 N16 O13'
_chemical_formula_weight 1398.48
_chemical_name_systematic
; 
 ? 
;
_space_group_IT_number 2
_symmetry_cell_setting triclinic
_symmetry_space_group_name_Hall '-P 1'
_symmetry_space_group_name_H-M 'P -1'
_atom_sites_solution_hydrogens geom
_atom_sites_solution_primary direct
_atom_sites_solution_secondary difmap
_audit_creation_method SHELXL-97
_cell_angle_alpha 116.5450(10)
_cell_angle_beta 99.2030(10)
_cell_angle_gamma 105.9000(10)
_cell_formula_units_Z 1
_cell_length_a 11.3744(7)
_cell_length_b 12.8037(8)
_cell_length_c 13.3320(8)
_cell_measurement_reflns_used 5430
_cell_measurement_temperature 295(2)
_cell_measurement_theta_max 26.038
_cell_measurement_theta_min 2.194
_cell_volume 1577.94(17)
_computing_cell_refinement 'SAINT-Plus Version 6.45 (Bruker, 2001)'
_computing_data_collection 'SMART Version 5.625 (Bruker, 2001)'
_computing_data_reduction 'SAINT-Plus Version 6.45 (Bruker, 2001)'
_computing_molecular_graphics various
_computing_publication_material 'SHELXTL Version 6.14 (Bruker, 2000)'
_computing_structure_refinement 'SHELXL-97 (Sheldrick, 1997)'
_computing_structure_solution 'SHELXS-97 (Sheldrick, 1990)'
_diffrn_ambient_temperature 295(2)
_diffrn_measured_fraction_theta_full 0.998
_diffrn_measured_fraction_theta_max 0.998
_diffrn_measurement_device_type 'Bruker SMART APEX CCD diffractometer'
_diffrn_measurement_method 'omega scans'
_diffrn_radiation_monochromator graphite
_diffrn_radiation_source 'fine-focus sealed tube'
_diffrn_radiation_type MoK\a
_diffrn_radiation_wavelength 0.71073
_diffrn_reflns_av_R_equivalents 0.0304
_diffrn_reflns_av_sigmaI/netI 0.0238
_diffrn_reflns_limit_h_max 14
_diffrn_reflns_limit_h_min -14
_diffrn_reflns_limit_k_max 16
_diffrn_reflns_limit_k_min -16
_diffrn_reflns_limit_l_max 16
_diffrn_reflns_limit_l_min -16
_diffrn_reflns_number 29859
_diffrn_reflns_theta_full 26.45
_diffrn_reflns_theta_max 26.45
_diffrn_reflns_theta_min 1.81
_exptl_absorpt_coefficient_mu 0.727
_exptl_absorpt_correction_T_max 1.0000
_exptl_absorpt_correction_T_min 0.8559
_exptl_absorpt_correction_type multi-scan
_exptl_absorpt_process_details 'SADABS Version 2.05 (Bruker, 2001)'
_exptl_crystal_colour purple
_exptl_crystal_density_diffrn 1.472
_exptl_crystal_density_method 'not measured'
_exptl_crystal_description plate
_exptl_crystal_F_000 726
_exptl_crystal_size_max 0.44
_exptl_crystal_size_mid 0.24
_exptl_crystal_size_min 0.10
_refine_diff_density_max 0.629
_refine_diff_density_min -0.501
_refine_diff_density_rms 0.064
_refine_ls_extinction_method none
_refine_ls_goodness_of_fit_ref 1.038
_refine_ls_hydrogen_treatment mixed
_refine_ls_matrix_type full
_refine_ls_number_parameters 450
_refine_ls_number_reflns 6499
_refine_ls_number_restraints 53
_refine_ls_restrained_S_all 1.082
_refine_ls_R_factor_all 0.0594
_refine_ls_R_factor_gt 0.0508
_refine_ls_shift/su_max 0.001
_refine_ls_shift/su_mean 0.000
_refine_ls_structure_factor_coef Fsqd
_refine_ls_weighting_details 'calc w=1/[\s^2^(Fo^2^)+(0.0838P)^2^+1.1510P] where P=(Fo^2^+2Fc^2^)/3'
_refine_ls_weighting_scheme calc
_refine_ls_wR_factor_gt 0.1440
_refine_ls_wR_factor_ref 0.1517
_reflns_number_gt 5493
_reflns_number_total 6499
_reflns_threshold_expression >2sigma(I)
_cod_data_source_file ic4017905_si_001.cif
_cod_data_source_block pa1123s
_cod_depositor_comments
;
The following automatic conversions were performed:

'_symmetry_cell_setting' value 'Triclinic' changed to 'triclinic'
according to
/usr/data/users/saulius/automatic-downloads/current/ACS/lib/dictionaries/cif_core.dic
dictionary named 'cif_core.dic' version 2.4.2 from 2011-04-26.

Automatic conversion script
Id: cif_fix_values 2281 2013-09-26 08:29:07Z andrius 
;
_cod_database_code 4337257

loop_
_symmetry_equiv_pos_as_xyz
'x, y, z'
'-x, -y, -z'

loop_
_atom_site_label
_atom_site_type_symbol
_atom_site_fract_x
_atom_site_fract_y
_atom_site_fract_z
_atom_site_U_iso_or_equiv
_atom_site_adp_type
_atom_site_occupancy
_atom_site_symmetry_multiplicity
_atom_site_calc_flag
_atom_site_refinement_flags
_atom_site_disorder_assembly
_atom_site_disorder_group
Co1 Co 0.62829(4) 0.67806(3) 0.55034(3) 0.03964(14) Uani 1 1 d D . .
O1 O 0.5000 0.5000 0.5000 0.0430(6) Uani 1 2 d SD . .
H1A H 0.452(3) 0.499(3) 0.445(3) 0.035(16) Uiso 0.50 1 d PD . .
C1 C 0.6400(3) 0.6135(3) 0.2838(3) 0.0447(6) Uani 1 1 d . . .
H1 H 0.6472 0.6112 0.2106 0.054 Uiso 1 1 calc R . .
C2 C 0.3240(3) 0.1838(3) 0.1628(2) 0.0441(6) Uani 1 1 d . . .
H2 H 0.2962 0.1344 0.0759 0.053 Uiso 1 1 calc R . .
C3 C 0.6146(3) 0.4798(3) 0.2609(2) 0.0413(6) Uani 1 1 d . . .
C4 C 0.7142(3) 0.4391(3) 0.2679(3) 0.0472(7) Uani 1 1 d . . .
H4 H 0.7988 0.4940 0.2889 0.057 Uiso 1 1 calc R . .
C5 C 0.6886(3) 0.3167(3) 0.2437(3) 0.0510(7) Uani 1 1 d . . .
H5 H 0.7561 0.2895 0.2480 0.061 Uiso 1 1 calc R . .
C6 C 0.5631(3) 0.2345(3) 0.2131(3) 0.0473(7) Uani 1 1 d . . .
H6 H 0.5464 0.1527 0.1981 0.057 Uiso 1 1 calc R . .
C7 C 0.4626(3) 0.2751(3) 0.2048(2) 0.0406(6) Uani 1 1 d . . .
C8 C 0.4884(3) 0.3972(3) 0.2280(2) 0.0408(6) Uani 1 1 d . . .
H8 H 0.4209 0.4240 0.2214 0.049 Uiso 1 1 calc R . .
C11 C 0.8728(3) 0.7652(3) 0.3632(3) 0.0565(8) Uani 1 1 d . . .
C12 C 0.9634(3) 0.8391(3) 0.4741(4) 0.0633(9) Uani 1 1 d . . .
H12 H 1.0485 0.8920 0.4938 0.076 Uiso 1 1 calc R . .
C13 C 0.9046(3) 0.8203(3) 0.5520(3) 0.0531(7) Uani 1 1 d . . .
C14 C 0.8818(5) 0.7466(5) 0.2465(4) 0.0816(12) Uani 1 1 d . . .
H14A H 0.8558 0.6579 0.1909 0.122 Uiso 1 1 calc R . .
H14B H 0.9694 0.7917 0.2560 0.122 Uiso 1 1 calc R . .
H14C H 0.8259 0.7783 0.2175 0.122 Uiso 1 1 calc R . .
C15 C 0.9646(3) 0.8879(4) 0.6834(3) 0.0685(10) Uani 1 1 d . . .
H15A H 0.8984 0.8928 0.7197 0.103 Uiso 1 1 calc R . .
H15B H 1.0250 0.9719 0.7118 0.103 Uiso 1 1 calc R . .
H15C H 1.0091 0.8424 0.7032 0.103 Uiso 1 1 calc R . .
C21 C 0.4381(4) 0.6494(3) 0.2296(3) 0.0563(8) Uani 1 1 d . . .
C22 C 0.3541(4) 0.6808(3) 0.2879(3) 0.0587(8) Uani 1 1 d . . .
H22 H 0.2787 0.6878 0.2582 0.070 Uiso 1 1 calc R . .
C23 C 0.4021(3) 0.7005(3) 0.4001(3) 0.0482(7) Uani 1 1 d . . .
C24 C 0.4330(5) 0.6148(5) 0.1057(3) 0.0866(14) Uani 1 1 d . . .
H24A H 0.5159 0.6605 0.1064 0.130 Uiso 1 1 calc R . .
H24B H 0.3685 0.6363 0.0729 0.130 Uiso 1 1 calc R . .
H24C H 0.4114 0.5253 0.0583 0.130 Uiso 1 1 calc R . .
C25 C 0.3530(4) 0.7483(4) 0.5018(3) 0.0657(9) Uani 1 1 d . . .
H25A H 0.3617 0.7050 0.5438 0.099 Uiso 1 1 calc R . .
H25B H 0.2635 0.7331 0.4728 0.099 Uiso 1 1 calc R . .
H25C H 0.4023 0.8377 0.5544 0.099 Uiso 1 1 calc R . .
C31 C 0.2634(3) -0.0342(3) 0.1342(3) 0.0542(8) Uani 1 1 d . . .
C32 C 0.2590(3) -0.0783(3) 0.2095(3) 0.0596(9) Uani 1 1 d . . .
H32 H 0.2300 -0.1630 0.1884 0.072 Uiso 1 1 calc R . .
C33 C 0.3061(3) 0.0267(3) 0.3243(3) 0.0512(7) Uani 1 1 d . . .
C34 C 0.2343(5) -0.1033(4) 0.0034(4) 0.0856(14) Uani 1 1 d . . .
H34A H 0.2102 -0.1923 -0.0261 0.128 Uiso 1 1 calc R . .
H34B H 0.3097 -0.0722 -0.0150 0.128 Uiso 1 1 calc R . .
H34C H 0.1644 -0.0901 -0.0331 0.128 Uiso 1 1 calc R . .
C35 C 0.3194(4) 0.0232(3) 0.4357(4) 0.0694(10) Uani 1 1 d . . .
H35A H 0.4088 0.0663 0.4846 0.104 Uiso 1 1 calc R . .
H35B H 0.2887 -0.0633 0.4165 0.104 Uiso 1 1 calc R . .
H35C H 0.2694 0.0646 0.4779 0.104 Uiso 1 1 calc R . .
C41 C 0.1452(3) 0.2567(4) 0.1225(3) 0.0578(8) Uani 1 1 d . . .
C42 C 0.0981(4) 0.3364(4) 0.1944(3) 0.0619(9) Uani 1 1 d . . .
H42 H 0.0342 0.3610 0.1709 0.074 Uiso 1 1 calc R . .
C43 C 0.1634(3) 0.3742(3) 0.3099(3) 0.0500(7) Uani 1 1 d . . .
C44 C 0.1092(5) 0.1839(6) -0.0097(3) 0.0972(17) Uani 1 1 d . . .
H44A H 0.1847 0.2050 -0.0318 0.146 Uiso 1 1 calc R . .
H44B H 0.0454 0.2054 -0.0437 0.146 Uiso 1 1 calc R . .
H44C H 0.0744 0.0947 -0.0386 0.146 Uiso 1 1 calc R . .
C45 C 0.1387(4) 0.4522(4) 0.4209(3) 0.0702(10) Uani 1 1 d . . .
H45A H 0.0691 0.3988 0.4303 0.105 Uiso 1 1 calc R . .
H45B H 0.1157 0.5169 0.4159 0.105 Uiso 1 1 calc R . .
H45C H 0.2154 0.4911 0.4878 0.105 Uiso 1 1 calc R . .
N11 N 0.7814(2) 0.7363(2) 0.4919(2) 0.0452(6) Uani 1 1 d . . .
N12 N 0.7630(2) 0.7056(2) 0.3765(2) 0.0454(6) Uani 1 1 d . . .
N21 N 0.5101(2) 0.6787(2) 0.4110(2) 0.0422(5) Uani 1 1 d . . .
N22 N 0.5339(3) 0.6513(2) 0.3067(2) 0.0449(5) Uani 1 1 d . . .
N31 N 0.3383(2) 0.1340(2) 0.3212(2) 0.0438(5) Uani 1 1 d . . .
N32 N 0.3095(2) 0.0936(2) 0.2026(2) 0.0447(5) Uani 1 1 d . . .
N41 N 0.2499(2) 0.3227(2) 0.3108(2) 0.0419(5) Uani 1 1 d . . .
N42 N 0.2363(2) 0.2486(2) 0.1945(2) 0.0443(5) Uani 1 1 d . . .
Cl1A Cl -0.0071(17) 0.5131(14) 0.0285(13) 0.083(2) Uani 0.25 1 d PD A -1
O11A O -0.1244(13) 0.5143(17) -0.0162(15) 0.116(3) Uiso 0.25 1 d PD A -1
O12A O 0.0940(14) 0.5984(16) 0.0289(18) 0.116(3) Uiso 0.25 1 d PD A -1
O13A O -0.008(2) 0.3911(13) -0.0243(15) 0.116(3) Uiso 0.25 1 d PD A -1
O14A O 0.0056(17) 0.5424(16) 0.1450(11) 0.116(3) Uiso 0.25 1 d PD A -1
Cl1B Cl -0.0080(18) 0.4833(14) 0.0050(13) 0.083(2) Uani 0.25 1 d PD B -2
O11B O 0.0534(16) 0.6151(12) 0.0699(16) 0.106(2) Uiso 0.25 1 d PD B -2
O12B O -0.0886(14) 0.4432(15) 0.0569(15) 0.106(2) Uiso 0.25 1 d PD B -2
O13B O -0.0603(15) 0.4254(16) -0.1152(11) 0.106(2) Uiso 0.25 1 d PD B -2
O14B O 0.0950(15) 0.4407(15) 0.0169(15) 0.106(2) Uiso 0.25 1 d PD B -2
Cl2A Cl 0.6612(10) 0.9638(10) 0.2214(9) 0.0646(7) Uani 0.497(4) 1 d PD C 3
O21A O 0.5342(6) 0.9502(7) 0.2090(8) 0.088(2) Uiso 0.497(4) 1 d PD C 3
O22A O 0.7157(8) 0.9347(8) 0.3047(7) 0.098(2) Uiso 0.497(4) 1 d PD C 3
O23A O 0.7407(7) 1.0937(6) 0.2754(6) 0.081(2) Uiso 0.497(4) 1 d PD C 3
O24A O 0.6874(8) 0.8893(8) 0.1205(7) 0.102(2) Uiso 0.497(4) 1 d PD C 3
Cl2B Cl 0.6566(17) 0.9565(17) 0.2121(16) 0.0646(7) Uani 0.279(7) 1 d PD D 4
O21B O 0.7308(14) 1.0735(13) 0.2337(15) 0.094(3) Uiso 0.279(7) 1 d PD D 4
O22B O 0.5550(12) 0.9499(12) 0.2569(13) 0.094(3) Uiso 0.279(7) 1 d PD D 4
O23B O 0.6128(13) 0.8848(12) 0.0876(9) 0.094(3) Uiso 0.279(7) 1 d PD D 4
O24B O 0.7231(12) 0.8924(12) 0.2433(13) 0.094(3) Uiso 0.279(7) 1 d PD D 4
Cl2C Cl 0.6349(9) 0.9220(8) 0.1784(8) 0.0646(7) Uani 0.224(7) 1 d PD E 5
O21C O 0.7215(14) 1.0150(16) 0.1699(17) 0.102(4) Uiso 0.224(7) 1 d PD E 5
O22C O 0.5199(12) 0.9254(15) 0.1370(17) 0.102(4) Uiso 0.224(7) 1 d PD E 5
O23C O 0.6354(16) 0.8105(14) 0.0922(12) 0.102(4) Uiso 0.224(7) 1 d PD E 5
O24C O 0.6501(19) 0.9168(16) 0.2789(12) 0.102(4) Uiso 0.224(7) 1 d PD E 5

loop_
_atom_site_aniso_label
_atom_site_aniso_U_11
_atom_site_aniso_U_22
_atom_site_aniso_U_33
_atom_site_aniso_U_23
_atom_site_aniso_U_13
_atom_site_aniso_U_12
Co1 0.0416(2) 0.0415(2) 0.0327(2) 0.01782(17) 0.01121(16) 0.01481(17)
O1 0.0479(16) 0.0295(13) 0.0307(14) 0.0124(11) 0.0047(12) -0.0033(11)
C1 0.0553(17) 0.0444(15) 0.0361(14) 0.0218(13) 0.0180(13) 0.0182(13)
C2 0.0458(15) 0.0460(15) 0.0314(13) 0.0154(12) 0.0115(12) 0.0142(12)
C3 0.0486(16) 0.0421(14) 0.0321(13) 0.0171(12) 0.0175(12) 0.0175(12)
C4 0.0421(15) 0.0465(16) 0.0460(16) 0.0186(13) 0.0179(13) 0.0151(13)
C5 0.0470(16) 0.0505(17) 0.0530(18) 0.0200(15) 0.0206(14) 0.0251(14)
C6 0.0529(17) 0.0402(15) 0.0448(16) 0.0170(13) 0.0187(13) 0.0201(13)
C7 0.0441(15) 0.0422(14) 0.0285(13) 0.0132(11) 0.0136(11) 0.0153(12)
C8 0.0436(15) 0.0458(15) 0.0325(13) 0.0179(12) 0.0144(11) 0.0199(12)
C11 0.063(2) 0.0521(18) 0.069(2) 0.0382(17) 0.0368(18) 0.0218(16)
C12 0.0503(19) 0.0571(19) 0.081(3) 0.0376(19) 0.0284(18) 0.0119(16)
C13 0.0442(16) 0.0454(16) 0.060(2) 0.0242(15) 0.0157(14) 0.0106(13)
C14 0.092(3) 0.099(3) 0.086(3) 0.063(3) 0.057(3) 0.038(3)
C15 0.0454(18) 0.063(2) 0.062(2) 0.0213(18) 0.0044(16) 0.0000(16)
C21 0.072(2) 0.0572(19) 0.0419(17) 0.0267(15) 0.0109(15) 0.0311(17)
C22 0.064(2) 0.064(2) 0.0519(19) 0.0299(17) 0.0108(16) 0.0350(17)
C23 0.0515(17) 0.0468(16) 0.0479(17) 0.0255(14) 0.0134(13) 0.0212(14)
C24 0.116(4) 0.114(4) 0.045(2) 0.042(2) 0.022(2) 0.066(3)
C25 0.062(2) 0.084(3) 0.063(2) 0.040(2) 0.0271(18) 0.039(2)
C31 0.0455(17) 0.0405(16) 0.0527(18) 0.0097(14) 0.0162(14) 0.0091(13)
C32 0.0548(19) 0.0376(15) 0.070(2) 0.0188(16) 0.0197(17) 0.0122(14)
C33 0.0501(17) 0.0436(16) 0.0591(19) 0.0259(15) 0.0186(15) 0.0182(13)
C34 0.098(3) 0.052(2) 0.054(2) -0.0005(18) 0.027(2) 0.006(2)
C35 0.087(3) 0.0512(19) 0.075(2) 0.0410(19) 0.022(2) 0.0209(18)
C41 0.0476(17) 0.081(2) 0.0412(17) 0.0324(17) 0.0072(14) 0.0225(17)
C42 0.058(2) 0.080(2) 0.054(2) 0.0370(19) 0.0108(16) 0.0356(18)
C43 0.0474(16) 0.0514(17) 0.0474(17) 0.0235(14) 0.0114(13) 0.0201(14)
C44 0.090(3) 0.164(5) 0.042(2) 0.049(3) 0.014(2) 0.068(3)
C45 0.078(3) 0.069(2) 0.059(2) 0.0207(19) 0.0212(19) 0.043(2)
N11 0.0448(13) 0.0430(13) 0.0390(13) 0.0191(11) 0.0127(10) 0.0096(10)
N12 0.0518(14) 0.0437(13) 0.0449(14) 0.0255(11) 0.0223(11) 0.0161(11)
N21 0.0490(13) 0.0429(12) 0.0364(12) 0.0216(11) 0.0134(10) 0.0188(11)
N22 0.0585(15) 0.0448(13) 0.0344(12) 0.0218(11) 0.0147(11) 0.0226(11)
N31 0.0488(14) 0.0396(12) 0.0383(12) 0.0185(11) 0.0123(10) 0.0151(10)
N32 0.0446(13) 0.0394(12) 0.0370(12) 0.0129(10) 0.0124(10) 0.0109(10)
N41 0.0405(12) 0.0434(12) 0.0338(12) 0.0164(10) 0.0083(10) 0.0141(10)
N42 0.0397(12) 0.0537(14) 0.0316(12) 0.0189(11) 0.0081(10) 0.0151(11)
Cl1A 0.109(3) 0.031(4) 0.066(6) 0.002(4) -0.008(4) 0.027(3)
Cl1B 0.109(3) 0.031(4) 0.066(6) 0.002(4) -0.008(4) 0.027(3)
Cl2A 0.0627(13) 0.0691(18) 0.082(2) 0.0428(16) 0.0387(14) 0.0378(13)
Cl2B 0.0627(13) 0.0691(18) 0.082(2) 0.0428(16) 0.0387(14) 0.0378(13)
Cl2C 0.0627(13) 0.0691(18) 0.082(2) 0.0428(16) 0.0387(14) 0.0378(13)

loop_
_atom_type_symbol
_atom_type_description
_atom_type_scat_dispersion_real
_atom_type_scat_dispersion_imag
_atom_type_scat_source
C C 0.0033 0.0016 'International Tables Vol C Tables 4.2.6.8 and 6.1.1.4'
H H 0.0000 0.0000 'International Tables Vol C Tables 4.2.6.8 and 6.1.1.4'
N N 0.0061 0.0033 'International Tables Vol C Tables 4.2.6.8 and 6.1.1.4'
O O 0.0106 0.0060 'International Tables Vol C Tables 4.2.6.8 and 6.1.1.4'
Cl Cl 0.1484 0.1585 'International Tables Vol C Tables 4.2.6.8 and 6.1.1.4'
Co Co 0.3494 0.9721 'International Tables Vol C Tables 4.2.6.8 and 6.1.1.4'

loop_
_geom_angle_atom_site_label_1
_geom_angle_atom_site_label_2
_geom_angle_atom_site_label_3
_geom_angle
_geom_angle_site_symmetry_1
_geom_angle_site_symmetry_3
O1 Co1 N11 131.71(7) . .
O1 Co1 N31 134.83(7) . 2_666
N11 Co1 N31 93.43(10) . 2_666
O1 Co1 N21 91.51(7) . .
N11 Co1 N21 85.44(10) . .
N31 Co1 N21 94.02(9) 2_666 .
O1 Co1 N41 88.90(7) . 2_666
N11 Co1 N41 93.57(10) . 2_666
N31 Co1 N41 86.37(9) 2_666 2_666
N21 Co1 N41 178.96(9) . 2_666
Co1 O1 Co1 180.0 2_666 .
Co1 O1 H1A 90.0(6) 2_666 .
Co1 O1 H1A 90.0(6) . .
N22 C1 N12 112.2(2) . .
N22 C1 C3 112.5(2) . .
N12 C1 C3 111.6(2) . .
N22 C1 H1 106.7 . .
N12 C1 H1 106.7 . .
C3 C1 H1 106.7 . .
N32 C2 N42 110.1(2) . .
N32 C2 C7 113.2(2) . .
N42 C2 C7 112.7(2) . .
N32 C2 H2 106.8 . .
N42 C2 H2 106.8 . .
C7 C2 H2 106.8 . .
C4 C3 C8 119.8(3) . .
C4 C3 C1 121.0(3) . .
C8 C3 C1 119.2(3) . .
C3 C4 C5 120.1(3) . .
C3 C4 H4 120.0 . .
C5 C4 H4 120.0 . .
C4 C5 C6 120.5(3) . .
C4 C5 H5 119.8 . .
C6 C5 H5 119.8 . .
C5 C6 C7 119.5(3) . .
C5 C6 H6 120.3 . .
C7 C6 H6 120.3 . .
C8 C7 C6 119.9(3) . .
C8 C7 C2 119.7(3) . .
C6 C7 C2 120.3(3) . .
C7 C8 C3 120.3(3) . .
C7 C8 H8 119.8 . .
C3 C8 H8 119.8 . .
N12 C11 C12 106.0(3) . .
N12 C11 C14 123.2(3) . .
C12 C11 C14 130.8(3) . .
C11 C12 C13 107.3(3) . .
C11 C12 H12 126.3 . .
C13 C12 H12 126.3 . .
N11 C13 C12 109.8(3) . .
N11 C13 C15 124.2(3) . .
C12 C13 C15 125.9(3) . .
C11 C14 H14A 109.5 . .
C11 C14 H14B 109.5 . .
H14A C14 H14B 109.5 . .
C11 C14 H14C 109.5 . .
H14A C14 H14C 109.5 . .
H14B C14 H14C 109.5 . .
C13 C15 H15A 109.5 . .
C13 C15 H15B 109.5 . .
H15A C15 H15B 109.5 . .
C13 C15 H15C 109.5 . .
H15A C15 H15C 109.5 . .
H15B C15 H15C 109.5 . .
C22 C21 N22 106.2(3) . .
C22 C21 C24 130.3(3) . .
N22 C21 C24 123.5(3) . .
C21 C22 C23 107.1(3) . .
C21 C22 H22 126.5 . .
C23 C22 H22 126.5 . .
N21 C23 C22 110.2(3) . .
N21 C23 C25 121.4(3) . .
C22 C23 C25 128.3(3) . .
C21 C24 H24A 109.5 . .
C21 C24 H24B 109.5 . .
H24A C24 H24B 109.5 . .
C21 C24 H24C 109.5 . .
H24A C24 H24C 109.5 . .
H24B C24 H24C 109.5 . .
C23 C25 H25A 109.5 . .
C23 C25 H25B 109.5 . .
H25A C25 H25B 109.5 . .
C23 C25 H25C 109.5 . .
H25A C25 H25C 109.5 . .
H25B C25 H25C 109.5 . .
N32 C31 C32 106.2(3) . .
N32 C31 C34 123.4(3) . .
C32 C31 C34 130.2(3) . .
C31 C32 C33 107.2(3) . .
C31 C32 H32 126.4 . .
C33 C32 H32 126.4 . .
N31 C33 C32 110.1(3) . .
N31 C33 C35 124.0(3) . .
C32 C33 C35 125.9(3) . .
C31 C34 H34A 109.5 . .
C31 C34 H34B 109.5 . .
H34A C34 H34B 109.5 . .
C31 C34 H34C 109.5 . .
H34A C34 H34C 109.5 . .
H34B C34 H34C 109.5 . .
C33 C35 H35A 109.5 . .
C33 C35 H35B 109.5 . .
H35A C35 H35B 109.5 . .
C33 C35 H35C 109.5 . .
H35A C35 H35C 109.5 . .
H35B C35 H35C 109.5 . .
N42 C41 C42 106.3(3) . .
N42 C41 C44 122.7(3) . .
C42 C41 C44 131.0(3) . .
C41 C42 C43 106.8(3) . .
C41 C42 H42 126.6 . .
C43 C42 H42 126.6 . .
N41 C43 C42 110.3(3) . .
N41 C43 C45 121.6(3) . .
C42 C43 C45 127.9(3) . .
C41 C44 H44A 109.5 . .
C41 C44 H44B 109.5 . .
H44A C44 H44B 109.5 . .
C41 C44 H44C 109.5 . .
H44A C44 H44C 109.5 . .
H44B C44 H44C 109.5 . .
C43 C45 H45A 109.5 . .
C43 C45 H45B 109.5 . .
H45A C45 H45B 109.5 . .
C43 C45 H45C 109.5 . .
H45A C45 H45C 109.5 . .
H45B C45 H45C 109.5 . .
C13 N11 N12 105.3(2) . .
C13 N11 Co1 131.5(2) . .
N12 N11 Co1 122.45(18) . .
C11 N12 N11 111.6(3) . .
C11 N12 C1 127.2(3) . .
N11 N12 C1 121.0(2) . .
C23 N21 N22 105.4(2) . .
C23 N21 Co1 131.4(2) . .
N22 N21 Co1 123.12(18) . .
C21 N22 N21 111.0(3) . .
C21 N22 C1 127.9(3) . .
N21 N22 C1 120.7(2) . .
C33 N31 N32 104.5(2) . .
C33 N31 Co1 131.6(2) . 2_666
N32 N31 Co1 121.69(18) . 2_666
C31 N32 N31 111.9(3) . .
C31 N32 C2 127.2(3) . .
N31 N32 C2 120.8(2) . .
C43 N41 N42 105.2(2) . .
C43 N41 Co1 132.0(2) . 2_666
N42 N41 Co1 122.22(18) . 2_666
C41 N42 N41 111.3(3) . .
C41 N42 C2 128.4(3) . .
N41 N42 C2 120.0(2) . .
O12A Cl1A O11A 112.9(13) . .
O12A Cl1A O13A 113.6(14) . .
O11A Cl1A O13A 112.0(13) . .
O12A Cl1A O14A 109.3(13) . .
O11A Cl1A O14A 106.3(13) . .
O13A Cl1A O14A 101.8(12) . .
O12B Cl1B O13B 114.2(14) . .
O12B Cl1B O11B 110.4(13) . .
O13B Cl1B O11B 117.6(13) . .
O12B Cl1B O14B 106.6(12) . .
O13B Cl1B O14B 102.4(12) . .
O11B Cl1B O14B 104.2(13) . .
O21A Cl2A O24A 117.3(9) . .
O21A Cl2A O23A 109.3(8) . .
O24A Cl2A O23A 111.4(8) . .
O21A Cl2A O22A 114.0(8) . .
O24A Cl2A O22A 102.5(8) . .
O23A Cl2A O22A 101.1(8) . .
O21B Cl2B O22B 116.7(14) . .
O21B Cl2B O24B 116.5(14) . .
O22B Cl2B O24B 106.7(13) . .
O21B Cl2B O23B 101.4(13) . .
O22B Cl2B O23B 111.7(14) . .
O24B Cl2B O23B 102.9(13) . .
O22C Cl2C O24C 113.8(11) . .
O22C Cl2C O23C 106.1(10) . .
O24C Cl2C O23C 106.3(10) . .
O22C Cl2C O21C 102.3(10) . .
O24C Cl2C O21C 123.0(11) . .
O23C Cl2C O21C 103.9(10) . .

loop_
_geom_bond_atom_site_label_1
_geom_bond_atom_site_label_2
_geom_bond_distance
_geom_bond_site_symmetry_2
Co1 O1 2.0673(4) .
Co1 N11 2.107(2) .
Co1 N31 2.116(2) 2_666
Co1 N21 2.117(2) .
Co1 N41 2.133(2) 2_666
O1 Co1 2.0673(4) 2_666
O1 H1A 0.835(13) .
C1 N22 1.446(4) .
C1 N12 1.454(4) .
C1 C3 1.529(4) .
C1 H1 0.9800 .
C2 N32 1.455(4) .
C2 N42 1.462(4) .
C2 C7 1.512(4) .
C2 H2 0.9800 .
C3 C4 1.378(4) .
C3 C8 1.387(4) .
C4 C5 1.382(4) .
C4 H4 0.9300 .
C5 C6 1.385(4) .
C5 H5 0.9300 .
C6 C7 1.388(4) .
C6 H6 0.9300 .
C7 C8 1.383(4) .
C8 H8 0.9300 .
C11 N12 1.358(4) .
C11 C12 1.368(5) .
C11 C14 1.490(5) .
C12 C13 1.394(5) .
C12 H12 0.9300 .
C13 N11 1.344(4) .
C13 C15 1.491(5) .
C14 H14A 0.9600 .
C14 H14B 0.9600 .
C14 H14C 0.9600 .
C15 H15A 0.9600 .
C15 H15B 0.9600 .
C15 H15C 0.9600 .
C21 C22 1.359(5) .
C21 N22 1.361(4) .
C21 C24 1.492(5) .
C22 C23 1.387(4) .
C22 H22 0.9300 .
C23 N21 1.332(4) .
C23 C25 1.487(5) .
C24 H24A 0.9600 .
C24 H24B 0.9600 .
C24 H24C 0.9600 .
C25 H25A 0.9600 .
C25 H25B 0.9600 .
C25 H25C 0.9600 .
C31 N32 1.351(4) .
C31 C32 1.356(5) .
C31 C34 1.486(5) .
C32 C33 1.393(5) .
C32 H32 0.9300 .
C33 N31 1.343(4) .
C33 C35 1.491(5) .
C34 H34A 0.9600 .
C34 H34B 0.9600 .
C34 H34C 0.9600 .
C35 H35A 0.9600 .
C35 H35B 0.9600 .
C35 H35C 0.9600 .
C41 N42 1.354(4) .
C41 C42 1.356(5) .
C41 C44 1.495(5) .
C42 C43 1.388(5) .
C42 H42 0.9300 .
C43 N41 1.328(4) .
C43 C45 1.494(5) .
C44 H44A 0.9600 .
C44 H44B 0.9600 .
C44 H44C 0.9600 .
C45 H45A 0.9600 .
C45 H45B 0.9600 .
C45 H45C 0.9600 .
N11 N12 1.370(3) .
N21 N22 1.366(3) .
N31 N32 1.373(3) .
N31 Co1 2.116(2) 2_666
N41 N42 1.362(3) .
N41 Co1 2.133(2) 2_666
Cl1A O12A 1.349(17) .
Cl1A O11A 1.378(17) .
Cl1A O13A 1.392(14) .
Cl1A O14A 1.397(16) .
Cl1B O12B 1.358(16) .
Cl1B O13B 1.365(15) .
Cl1B O11B 1.392(14) .
Cl1B O14B 1.437(17) .
Cl2A O21A 1.380(11) .
Cl2A O24A 1.394(11) .
Cl2A O23A 1.414(11) .
Cl2A O22A 1.427(12) .
Cl2B O21B 1.373(16) .
Cl2B O22B 1.382(16) .
Cl2B O24B 1.401(17) .
Cl2B O23B 1.404(17) .
Cl2C O22C 1.356(13) .
Cl2C O24C 1.357(13) .
Cl2C O23C 1.378(12) .
Cl2C O21C 1.384(13) .

loop_
_geom_hbond_atom_site_label_D
_geom_hbond_atom_site_label_H
_geom_hbond_atom_site_label_A
_geom_hbond_distance_DH
_geom_hbond_distance_HA
_geom_hbond_distance_DA
_geom_hbond_angle_DHA
O1 H1A N41 0.835(13) 2.407(10) 2.942(2) 122.6(8)
O1 H1A N21 0.835(13) 2.480(10) 2.998(2) 121.1(7)

loop_
_geom_torsion_atom_site_label_1
_geom_torsion_atom_site_label_2
_geom_torsion_atom_site_label_3
_geom_torsion_atom_site_label_4
_geom_torsion
_geom_torsion_site_symmetry_1
_geom_torsion_site_symmetry_4
N22 C1 C3 C4 -163.0(3) . .
N12 C1 C3 C4 -35.9(4) . .
N22 C1 C3 C8 19.6(4) . .
N12 C1 C3 C8 146.7(2) . .
C8 C3 C4 C5 -0.8(4) . .
C1 C3 C4 C5 -178.3(3) . .
C3 C4 C5 C6 -0.4(5) . .
C4 C5 C6 C7 1.1(5) . .
C5 C6 C7 C8 -0.4(4) . .
C5 C6 C7 C2 175.5(3) . .
N32 C2 C7 C8 -148.1(3) . .
N42 C2 C7 C8 -22.4(3) . .
N32 C2 C7 C6 36.1(4) . .
N42 C2 C7 C6 161.7(2) . .
C6 C7 C8 C3 -0.8(4) . .
C2 C7 C8 C3 -176.7(2) . .
C4 C3 C8 C7 1.5(4) . .
C1 C3 C8 C7 179.0(2) . .
N12 C11 C12 C13 0.6(4) . .
C14 C11 C12 C13 -179.3(4) . .
C11 C12 C13 N11 0.6(4) . .
C11 C12 C13 C15 -175.8(3) . .
N22 C21 C22 C23 -0.3(4) . .
C24 C21 C22 C23 178.0(4) . .
C21 C22 C23 N21 -1.7(4) . .
C21 C22 C23 C25 173.7(4) . .
N32 C31 C32 C33 -1.1(4) . .
C34 C31 C32 C33 174.9(4) . .
C31 C32 C33 N31 0.4(4) . .
C31 C32 C33 C35 -179.7(3) . .
N42 C41 C42 C43 -0.2(4) . .
C44 C41 C42 C43 177.9(4) . .
C41 C42 C43 N41 1.3(4) . .
C41 C42 C43 C45 -173.9(4) . .
C12 C13 N11 N12 -1.6(4) . .
C15 C13 N11 N12 175.0(3) . .
C12 C13 N11 Co1 -171.6(2) . .
C15 C13 N11 Co1 4.9(5) . .
O1 Co1 N11 C13 -131.4(3) . .
N31 Co1 N11 C13 46.9(3) 2_666 .
N21 Co1 N11 C13 140.7(3) . .
N41 Co1 N11 C13 -39.6(3) 2_666 .
O1 Co1 N11 N12 60.0(2) . .
N31 Co1 N11 N12 -121.7(2) 2_666 .
N21 Co1 N11 N12 -27.9(2) . .
N41 Co1 N11 N12 151.7(2) 2_666 .
C12 C11 N12 N11 -1.6(4) . .
C14 C11 N12 N11 178.3(3) . .
C12 C11 N12 C1 -177.9(3) . .
C14 C11 N12 C1 2.1(5) . .
C13 N11 N12 C11 2.0(3) . .
Co1 N11 N12 C11 173.2(2) . .
C13 N11 N12 C1 178.5(3) . .
Co1 N11 N12 C1 -10.3(4) . .
N22 C1 N12 C11 -124.4(3) . .
C3 C1 N12 C11 108.3(3) . .
N22 C1 N12 N11 59.7(3) . .
C3 C1 N12 N11 -67.6(3) . .
C22 C23 N21 N22 3.0(3) . .
C25 C23 N21 N22 -172.8(3) . .
C22 C23 N21 Co1 -175.6(2) . .
C25 C23 N21 Co1 8.7(5) . .
O1 Co1 N21 C23 78.3(3) . .
N11 Co1 N21 C23 -149.9(3) . .
N31 Co1 N21 C23 -56.8(3) 2_666 .
O1 Co1 N21 N22 -100.0(2) . .
N11 Co1 N21 N22 31.8(2) . .
N31 Co1 N21 N22 124.9(2) 2_666 .
C22 C21 N22 N21 2.2(4) . .
C24 C21 N22 N21 -176.3(3) . .
C22 C21 N22 C1 173.8(3) . .
C24 C21 N22 C1 -4.6(6) . .
C23 N21 N22 C21 -3.2(3) . .
Co1 N21 N22 C21 175.5(2) . .
C23 N21 N22 C1 -175.5(3) . .
Co1 N21 N22 C1 3.1(3) . .
N12 C1 N22 C21 133.9(3) . .
C3 C1 N22 C21 -99.3(3) . .
N12 C1 N22 N21 -55.2(3) . .
C3 C1 N22 N21 71.7(3) . .
C32 C33 N31 N32 0.4(3) . .
C35 C33 N31 N32 -179.4(3) . .
C32 C33 N31 Co1 163.0(2) . 2_666
C35 C33 N31 Co1 -16.8(5) . 2_666
C32 C31 N32 N31 1.4(4) . .
C34 C31 N32 N31 -174.9(3) . .
C32 C31 N32 C2 -175.6(3) . .
C34 C31 N32 C2 8.0(5) . .
C33 N31 N32 C31 -1.2(3) . .
Co1 N31 N32 C31 -165.9(2) 2_666 .
C33 N31 N32 C2 176.1(3) . .
Co1 N31 N32 C2 11.3(3) 2_666 .
N42 C2 N32 C31 113.9(3) . .
C7 C2 N32 C31 -119.0(3) . .
N42 C2 N32 N31 -62.9(3) . .
C7 C2 N32 N31 64.2(3) . .
C42 C43 N41 N42 -1.9(4) . .
C45 C43 N41 N42 173.6(3) . .
C42 C43 N41 Co1 -173.3(2) . 2_666
C45 C43 N41 Co1 2.2(5) . 2_666
C42 C41 N42 N41 -1.0(4) . .
C44 C41 N42 N41 -179.3(4) . .
C42 C41 N42 C2 -174.2(3) . .
C44 C41 N42 C2 7.5(6) . .
C43 N41 N42 C41 1.8(3) . .
Co1 N41 N42 C41 174.3(2) 2_666 .
C43 N41 N42 C2 175.7(3) . .
Co1 N41 N42 C2 -11.8(3) 2_666 .
N32 C2 N42 C41 -124.4(3) . .
C7 C2 N42 C41 108.2(3) . .
N32 C2 N42 N41 62.9(3) . .
C7 C2 N42 N41 -64.5(3) . .
